data_4125054
loop_
_publ_author_name
'Yin, Haolin'
'Carroll, Patrick J.'
'Manor, Brian C.'
'Anna, Jessica M.'
'Schelter, Eric J.'

_publ_section_title
;
 Cerium Photosensitizers: Structure-Function Relationships and
 Applications in Photocatalytic Aryl Coupling Reactions.
;
_journal_issue 18
_journal_name_full 'Journal of the American Chemical Society'
_journal_page_first 5984
_journal_page_last 5993
_journal_paper_doi 10.1021/jacs.6b02248
_journal_volume 138
_journal_year 2016
_chemical_formula_sum 'C27 H76 Ce Cl3 N4 Si6'
_chemical_formula_weight 871.93
_space_group_IT_number 14
_symmetry_cell_setting monoclinic
_symmetry_Int_Tables_number 14
_symmetry_space_group_name_Hall '-P 2yn'
_symmetry_space_group_name_H-M 'P 1 21/n 1'
_atom_sites_solution_hydrogens geom
_atom_sites_solution_primary direct
_audit_creation_method SHELXL-97
_cell_angle_alpha 90.00
_cell_angle_beta 91.845(4)
_cell_angle_gamma 90.00
_cell_formula_units_Z 4
_cell_length_a 15.9152(12)
_cell_length_b 15.6395(11)
_cell_length_c 18.7462(13)
_cell_measurement_reflns_used 9157
_cell_measurement_temperature 100(1)
_cell_measurement_theta_max 29.13
_cell_measurement_theta_min 2.60
_cell_volume 4663.6(6)
_computing_data_collection 'Bruker APEX2'
_computing_data_reduction 'Bruker SAINT'
_computing_structure_refinement 'SHELXL-97 (Sheldrick, 2008)'
_computing_structure_solution 'SHELXS-97 (Sheldrick, 2008)'
_diffrn_ambient_temperature 100(1)
_diffrn_measured_fraction_theta_full 0.983
_diffrn_measured_fraction_theta_max 0.983
_diffrn_measurement_device 'CCD Area Detector'
_diffrn_measurement_device_type 'Bruker APEXII'
_diffrn_measurement_method 'phi and omega scans'
_diffrn_radiation_monochromator graphite
_diffrn_radiation_source 'fine-focus sealed tube'
_diffrn_radiation_type MoK\a
_diffrn_radiation_wavelength 0.71073
_diffrn_reflns_av_R_equivalents 0.0274
_diffrn_reflns_av_sigmaI/netI 0.0151
_diffrn_reflns_limit_h_max 21
_diffrn_reflns_limit_h_min -21
_diffrn_reflns_limit_k_max 21
_diffrn_reflns_limit_k_min -21
_diffrn_reflns_limit_l_max 25
_diffrn_reflns_limit_l_min -25
_diffrn_reflns_number 118790
_diffrn_reflns_theta_full 29.18
_diffrn_reflns_theta_max 29.18
_diffrn_reflns_theta_min 1.65
_exptl_absorpt_coefficient_mu 1.323
_exptl_absorpt_correction_T_max 0.7458
_exptl_absorpt_correction_T_min 0.6334
_exptl_absorpt_correction_type multi-scan
_exptl_absorpt_process_details '(SADABS; Sheldrick, 2007)'
_exptl_crystal_density_diffrn 1.242
_exptl_crystal_density_method 'not measured'
_exptl_crystal_description rod
_exptl_crystal_F_000 1836
_exptl_crystal_size_max 0.50
_exptl_crystal_size_mid 0.10
_exptl_crystal_size_min 0.10
_refine_diff_density_max 1.770
_refine_diff_density_min -1.206
_refine_diff_density_rms 0.132
_refine_ls_extinction_method none
_refine_ls_goodness_of_fit_ref 1.192
_refine_ls_hydrogen_treatment constr
_refine_ls_matrix_type full
_refine_ls_number_parameters 393
_refine_ls_number_reflns 12412
_refine_ls_number_restraints 0
_refine_ls_restrained_S_all 1.192
_refine_ls_R_factor_all 0.0399
_refine_ls_R_factor_gt 0.0364
_refine_ls_shift/su_max 0.002
_refine_ls_shift/su_mean 0.000
_refine_ls_structure_factor_coef Fsqd
_refine_ls_weighting_details 'calc w=1/[\s^2^(Fo^2^)+(0.0377P)^2^+22.5624P] where P=(Fo^2^+2Fc^2^)/3'
_refine_ls_weighting_scheme calc
_refine_ls_wR_factor_gt 0.1218
_refine_ls_wR_factor_ref 0.1237
_reflns_number_gt 11379
_reflns_number_total 12412
_reflns_threshold_expression >2sigma(I)
_cod_data_source_file ja6b02248_si_002.cif
_cod_data_source_block UP4777
_cod_depositor_comments
;
The following automatic conversions were performed:
'_atom_site_symetry_multiplicity' tag replaced with
'_atom_site_symmetry_multiplicity' tag as specified in the
replacement file
'/usr/data/users/saulius/crontab/automatic-downloads/rss-feeds/ACS/lib/lists/replacement-tags.lst'.

Automatic conversion script
Id: cif_correct_tags 4268 2015-11-12 08:31:59Z antanas 

 Adding full bibliography for 4125048--4125054.cif.
;
_cod_original_sg_symbol_H-M 'P 21/n     '
_cod_database_code 4125054

loop_
_symmetry_equiv_pos_as_xyz
'x, y, z'
'-x+1/2, y+1/2, -z+1/2'
'-x, -y, -z'
'x-1/2, -y-1/2, z-1/2'

loop_
_atom_site_label
_atom_site_type_symbol
_atom_site_fract_x
_atom_site_fract_y
_atom_site_fract_z
_atom_site_U_iso_or_equiv
_atom_site_adp_type
_atom_site_occupancy
_atom_site_symmetry_multiplicity
_atom_site_calc_flag
_atom_site_refinement_flags
Ce1 Ce 0.713472(11) 0.764784(12) 0.514107(10) 0.01544(6) Uani 1 1 d .
Cl1 Cl 0.81355(6) 0.89316(6) 0.46195(5) 0.02330(17) Uani 1 1 d .
Si1 Si 0.84788(6) 0.64540(7) 0.40987(5) 0.01895(19) Uani 1 1 d .
Si2 Si 0.82876(7) 0.57685(7) 0.55913(6) 0.0228(2) Uani 1 1 d .
Si3 Si 0.77618(6) 0.86870(7) 0.67296(5) 0.01951(19) Uani 1 1 d .
Si4 Si 0.60278(7) 0.79609(8) 0.67655(6) 0.0242(2) Uani 1 1 d .
Si5 Si 0.55519(6) 0.85716(7) 0.41137(6) 0.0207(2) Uani 1 1 d .
Si6 Si 0.54095(7) 0.66583(7) 0.41431(6) 0.0242(2) Uani 1 1 d .
N1 N 0.80547(19) 0.64810(19) 0.49259(16) 0.0186(6) Uani 1 1 d .
N2 N 0.69407(19) 0.8132(2) 0.63300(16) 0.0185(6) Uani 1 1 d .
N3 N 0.58941(19) 0.7588(2) 0.44048(17) 0.0190(6) Uani 1 1 d .
C1 C 0.7824(3) 0.7111(3) 0.3436(2) 0.0262(8) Uani 1 1 d .
H1a H 0.7295 0.6831 0.3342 0.039 Uiso 1 1 calc R
H1b H 0.8119 0.7165 0.2999 0.039 Uiso 1 1 calc R
H1c H 0.7728 0.7668 0.3631 0.039 Uiso 1 1 calc R
C2 C 0.9575(2) 0.6896(3) 0.4101(2) 0.0299(9) Uani 1 1 d .
H2a H 0.9564 0.7493 0.4222 0.045 Uiso 1 1 calc R
H2b H 0.9803 0.6827 0.3637 0.045 Uiso 1 1 calc R
H2c H 0.9921 0.6595 0.4447 0.045 Uiso 1 1 calc R
C3 C 0.8512(3) 0.5366(3) 0.3683(2) 0.0304(9) Uani 1 1 d .
H3a H 0.8895 0.5009 0.3954 0.046 Uiso 1 1 calc R
H3b H 0.8698 0.5414 0.3202 0.046 Uiso 1 1 calc R
H3c H 0.7960 0.5117 0.3679 0.046 Uiso 1 1 calc R
C4 C 0.8113(3) 0.4609(3) 0.5348(3) 0.0376(10) Uani 1 1 d .
H4a H 0.7552 0.4536 0.5153 0.056 Uiso 1 1 calc R
H4b H 0.8188 0.4261 0.5767 0.056 Uiso 1 1 calc R
H4c H 0.8510 0.4440 0.4999 0.056 Uiso 1 1 calc R
C5 C 0.9408(3) 0.5841(4) 0.5921(3) 0.0394(11) Uani 1 1 d .
H5a H 0.9774 0.5721 0.5536 0.059 Uiso 1 1 calc R
H5b H 0.9507 0.5433 0.6297 0.059 Uiso 1 1 calc R
H5c H 0.9519 0.6407 0.6100 0.059 Uiso 1 1 calc R
C6 C 0.7595(3) 0.5971(3) 0.6362(2) 0.0353(10) Uani 1 1 d .
H6a H 0.7625 0.6565 0.6492 0.053 Uiso 1 1 calc R
H6b H 0.7781 0.5628 0.6761 0.053 Uiso 1 1 calc R
H6c H 0.7026 0.5826 0.6229 0.053 Uiso 1 1 calc R
C7 C 0.7715(3) 0.9855(3) 0.6502(3) 0.0318(9) Uani 1 1 d .
H7a H 0.7724 0.9924 0.5993 0.048 Uiso 1 1 calc R
H7b H 0.8190 1.0142 0.6720 0.048 Uiso 1 1 calc R
H7c H 0.7206 1.0097 0.6676 0.048 Uiso 1 1 calc R
C8 C 0.7848(3) 0.8615(3) 0.7730(2) 0.0348(10) Uani 1 1 d .
H8a H 0.7343 0.8833 0.7930 0.052 Uiso 1 1 calc R
H8b H 0.8320 0.8947 0.7902 0.052 Uiso 1 1 calc R
H8c H 0.7924 0.8029 0.7870 0.052 Uiso 1 1 calc R
C9 C 0.8788(2) 0.8248(3) 0.6424(2) 0.0267(8) Uani 1 1 d .
H9a H 0.8875 0.7686 0.6619 0.040 Uiso 1 1 calc R
H9b H 0.9239 0.8616 0.6585 0.040 Uiso 1 1 calc R
H9c H 0.8777 0.8218 0.5912 0.040 Uiso 1 1 calc R
C10 C 0.5505(4) 0.8961(4) 0.7056(3) 0.0472(14) Uani 1 1 d .
H10a H 0.5895 0.9296 0.7340 0.071 Uiso 1 1 calc R
H10b H 0.5029 0.8819 0.7335 0.071 Uiso 1 1 calc R
H10c H 0.5321 0.9284 0.6644 0.071 Uiso 1 1 calc R
C11 C 0.5244(4) 0.7387(5) 0.6165(3) 0.0528(16) Uani 1 1 d .
H11a H 0.5153 0.7708 0.5734 0.079 Uiso 1 1 calc R
H11b H 0.4722 0.7329 0.6404 0.079 Uiso 1 1 calc R
H11c H 0.5456 0.6830 0.6052 0.079 Uiso 1 1 calc R
C12 C 0.6168(3) 0.7265(3) 0.7574(3) 0.0397(11) Uani 1 1 d .
H12a H 0.6291 0.6691 0.7428 0.060 Uiso 1 1 calc R
H12b H 0.5661 0.7268 0.7837 0.060 Uiso 1 1 calc R
H12c H 0.6624 0.7479 0.7870 0.060 Uiso 1 1 calc R
C13 C 0.5953(3) 0.8875(3) 0.3220(2) 0.0310(9) Uani 1 1 d .
H13a H 0.6556 0.8883 0.3243 0.046 Uiso 1 1 calc R
H13b H 0.5745 0.9431 0.3090 0.046 Uiso 1 1 calc R
H13c H 0.5762 0.8464 0.2870 0.046 Uiso 1 1 calc R
C14 C 0.5931(2) 0.9413(3) 0.4765(2) 0.0262(8) Uani 1 1 d .
H14a H 0.5735 0.9282 0.5231 0.039 Uiso 1 1 calc R
H14b H 0.5718 0.9961 0.4616 0.039 Uiso 1 1 calc R
H14c H 0.6535 0.9426 0.4780 0.039 Uiso 1 1 calc R
C15 C 0.4378(3) 0.8670(3) 0.4040(3) 0.0324(9) Uani 1 1 d .
H15a H 0.4163 0.8295 0.3672 0.049 Uiso 1 1 calc R
H15b H 0.4228 0.9249 0.3924 0.049 Uiso 1 1 calc R
H15c H 0.4141 0.8516 0.4486 0.049 Uiso 1 1 calc R
C16 C 0.5323(3) 0.6549(3) 0.3142(3) 0.0354(10) Uani 1 1 d .
H16a H 0.5022 0.7030 0.2944 0.053 Uiso 1 1 calc R
H16b H 0.5027 0.6032 0.3020 0.053 Uiso 1 1 calc R
H16c H 0.5876 0.6530 0.2953 0.053 Uiso 1 1 calc R
C17 C 0.4304(3) 0.6520(3) 0.4470(3) 0.0328(9) Uani 1 1 d .
H17a H 0.4311 0.6569 0.4981 0.049 Uiso 1 1 calc R
H17b H 0.4095 0.5967 0.4332 0.049 Uiso 1 1 calc R
H17c H 0.3947 0.6955 0.4263 0.049 Uiso 1 1 calc R
C18 C 0.6002(3) 0.5713(3) 0.4502(3) 0.0373(10) Uani 1 1 d .
H18a H 0.6561 0.5717 0.4325 0.056 Uiso 1 1 calc R
H18b H 0.5720 0.5198 0.4352 0.056 Uiso 1 1 calc R
H18c H 0.6029 0.5738 0.5014 0.056 Uiso 1 1 calc R
Cl2 Cl 0.50881(8) 0.46594(8) 0.18069(7) 0.0390(2) Uani 1 1 d .
Cl3 Cl 0.65431(13) 0.43835(15) 0.27456(13) 0.0895(8) Uani 1 1 d .
C27 C 0.5905(3) 0.3956(3) 0.2068(3) 0.0354(9) Uani 1 1 d .
H27a H 0.5665 0.3423 0.2230 0.047 Uiso 1 1 calc R
H27b H 0.6243 0.3831 0.1660 0.047 Uiso 1 1 calc R
N4 N 0.81891(19) 0.17416(19) 0.43090(16) 0.0175(5) Uani 1 1 d .
C19 C 0.7919(3) 0.2632(2) 0.4064(2) 0.0244(7) Uani 1 1 d .
H19a H 0.7313 0.2635 0.3989 0.033 Uiso 1 1 calc R
H19b H 0.8055 0.3035 0.4443 0.033 Uiso 1 1 calc R
C20 C 0.8314(3) 0.2940(3) 0.3391(2) 0.0313(9) Uani 1 1 d .
H20a H 0.8915 0.2928 0.3453 0.047 Uiso 1 1 calc R
H20b H 0.8132 0.3514 0.3290 0.047 Uiso 1 1 calc R
H20c H 0.8146 0.2573 0.3001 0.047 Uiso 1 1 calc R
C21 C 0.8022(3) 0.1082(3) 0.3727(2) 0.0251(8) Uani 1 1 d .
H21a H 0.8377 0.1212 0.3329 0.033 Uiso 1 1 calc R
H21b H 0.8188 0.0525 0.3909 0.033 Uiso 1 1 calc R
C22 C 0.7124(3) 0.1029(3) 0.3451(3) 0.0393(11) Uani 1 1 d .
H22a H 0.6779 0.0802 0.3816 0.059 Uiso 1 1 calc R
H22b H 0.7091 0.0662 0.3040 0.059 Uiso 1 1 calc R
H22c H 0.6928 0.1590 0.3320 0.059 Uiso 1 1 calc R
C23 C 0.9127(2) 0.1761(3) 0.4487(2) 0.0226(7) Uani 1 1 d .
H23a H 0.9247 0.2252 0.4790 0.030 Uiso 1 1 calc R
H23b H 0.9424 0.1842 0.4048 0.030 Uiso 1 1 calc R
C24 C 0.9472(3) 0.0965(3) 0.4859(2) 0.0305(9) Uani 1 1 d .
H24a H 0.9185 0.0877 0.5296 0.046 Uiso 1 1 calc R
H24b H 1.0062 0.1037 0.4963 0.046 Uiso 1 1 calc R
H24c H 0.9386 0.0478 0.4553 0.046 Uiso 1 1 calc R
C25 C 0.7696(2) 0.1494(3) 0.4956(2) 0.0246(7) Uani 1 1 d .
H25a H 0.7101 0.1532 0.4831 0.033 Uiso 1 1 calc R
H25b H 0.7818 0.0901 0.5072 0.033 Uiso 1 1 calc R
C26 C 0.7872(3) 0.2031(3) 0.5616(2) 0.0337(9) Uani 1 1 d .
H26a H 0.8462 0.2015 0.5738 0.050 Uiso 1 1 calc R
H26b H 0.7561 0.1809 0.6005 0.050 Uiso 1 1 calc R
H26c H 0.7704 0.2611 0.5523 0.050 Uiso 1 1 calc R

loop_
_atom_site_aniso_label
_atom_site_aniso_U_11
_atom_site_aniso_U_22
_atom_site_aniso_U_33
_atom_site_aniso_U_23
_atom_site_aniso_U_13
_atom_site_aniso_U_12
Ce1 0.01440(9) 0.01643(10) 0.01553(9) -0.00054(6) 0.00108(6) 0.00087(6)
Cl1 0.0215(4) 0.0224(4) 0.0262(4) 0.0030(3) 0.0040(3) -0.0020(3)
Si1 0.0167(4) 0.0211(5) 0.0190(4) -0.0030(4) 0.0006(3) 0.0011(3)
Si2 0.0251(5) 0.0191(5) 0.0246(5) 0.0036(4) 0.0040(4) 0.0060(4)
Si3 0.0196(4) 0.0220(5) 0.0168(4) -0.0012(4) 0.0003(3) 0.0012(4)
Si4 0.0210(5) 0.0331(6) 0.0187(5) 0.0028(4) 0.0049(4) -0.0004(4)
Si5 0.0173(4) 0.0228(5) 0.0220(5) 0.0019(4) 0.0012(4) 0.0031(4)
Si6 0.0196(5) 0.0226(5) 0.0301(5) -0.0004(4) -0.0040(4) -0.0025(4)
N1 0.0179(13) 0.0176(14) 0.0203(14) 0.0002(11) 0.0007(11) 0.0008(11)
N2 0.0183(13) 0.0215(14) 0.0158(13) 0.0010(11) 0.0016(11) 0.0003(11)
N3 0.0161(13) 0.0208(14) 0.0200(14) 0.0010(11) -0.0011(11) 0.0000(11)
C1 0.0270(18) 0.0291(19) 0.0224(18) 0.0016(15) -0.0007(15) 0.0033(15)
C2 0.0193(17) 0.044(2) 0.0262(19) 0.0005(17) 0.0040(15) -0.0030(16)
C3 0.035(2) 0.0258(19) 0.031(2) -0.0082(16) -0.0008(17) 0.0069(16)
C4 0.051(3) 0.0190(19) 0.044(3) 0.0045(17) 0.012(2) 0.0050(18)
C5 0.033(2) 0.048(3) 0.037(2) 0.007(2) -0.0064(19) 0.014(2)
C6 0.049(3) 0.026(2) 0.032(2) 0.0077(17) 0.0146(19) 0.0094(19)
C7 0.034(2) 0.0217(19) 0.039(2) -0.0026(16) -0.0021(18) -0.0014(16)
C8 0.033(2) 0.052(3) 0.0194(18) -0.0034(18) -0.0013(16) 0.000(2)
C9 0.0219(17) 0.031(2) 0.0269(19) -0.0030(16) -0.0011(14) 0.0021(15)
C10 0.044(3) 0.049(3) 0.051(3) 0.015(2) 0.027(2) 0.020(2)
C11 0.040(3) 0.087(5) 0.032(3) 0.000(3) 0.005(2) -0.029(3)
C12 0.039(2) 0.047(3) 0.034(2) 0.018(2) 0.014(2) 0.004(2)
C13 0.038(2) 0.029(2) 0.027(2) 0.0047(16) 0.0054(17) 0.0057(17)
C14 0.0226(17) 0.0240(18) 0.032(2) -0.0036(15) -0.0008(15) 0.0041(14)
C15 0.0180(17) 0.035(2) 0.044(2) -0.0001(19) -0.0028(16) 0.0044(16)
C16 0.034(2) 0.038(2) 0.034(2) -0.0101(18) -0.0040(18) -0.0028(18)
C17 0.0206(18) 0.038(2) 0.040(2) 0.0050(18) -0.0047(16) -0.0091(16)
C18 0.028(2) 0.027(2) 0.056(3) 0.007(2) -0.008(2) -0.0029(17)
Cl2 0.0365(6) 0.0383(6) 0.0421(6) -0.0006(5) -0.0035(5) 0.0036(5)
Cl3 0.0737(12) 0.0906(14) 0.1004(15) -0.0369(12) -0.0541(11) 0.0293(11)
C27 0.035(2) 0.035(2) 0.037(2) -0.0011(18) 0.0045(19) 0.0045(18)
N4 0.0173(13) 0.0173(13) 0.0177(13) 0.0016(11) 0.0002(11) -0.0006(11)
C19 0.0280(18) 0.0185(16) 0.0266(18) 0.0005(14) -0.0019(15) 0.0058(14)
C20 0.042(2) 0.0219(18) 0.029(2) 0.0078(16) -0.0031(18) -0.0011(17)
C21 0.035(2) 0.0208(17) 0.0190(16) -0.0004(13) -0.0021(15) -0.0036(15)
C22 0.045(3) 0.044(3) 0.028(2) 0.0044(19) -0.0113(19) -0.019(2)
C23 0.0139(15) 0.0254(18) 0.0285(18) 0.0030(14) -0.0025(13) -0.0027(13)
C24 0.0262(19) 0.029(2) 0.036(2) 0.0041(17) -0.0058(16) 0.0063(16)
C25 0.0204(16) 0.034(2) 0.0198(17) 0.0020(14) 0.0032(13) -0.0055(15)
C26 0.038(2) 0.042(2) 0.0208(19) -0.0048(17) 0.0067(17) -0.0001(19)

loop_
_atom_type_symbol
_atom_type_description
_atom_type_scat_dispersion_real
_atom_type_scat_dispersion_imag
_atom_type_scat_source
C C 0.0033 0.0016 'International Tables Vol C Tables 4.2.6.8 and 6.1.1.4'
H H 0.0000 0.0000 'International Tables Vol C Tables 4.2.6.8 and 6.1.1.4'
N N 0.0061 0.0033 'International Tables Vol C Tables 4.2.6.8 and 6.1.1.4'
Si Si 0.0817 0.0704 'International Tables Vol C Tables 4.2.6.8 and 6.1.1.4'
Ce Ce -0.2486 2.6331 'International Tables Vol C Tables 4.2.6.8 and 6.1.1.4'
Cl Cl 0.1484 0.1585 'International Tables Vol C Tables 4.2.6.8 and 6.1.1.4'

loop_
_geom_angle_atom_site_label_1
_geom_angle_atom_site_label_2
_geom_angle_atom_site_label_3
_geom_angle
N3 Ce1 N1 112.05(11)
N3 Ce1 N2 115.21(10)
N1 Ce1 N2 120.03(10)
N3 Ce1 Cl1 107.54(8)
N1 Ce1 Cl1 97.61(8)
N2 Ce1 Cl1 101.18(8)
N3 Ce1 Si5 27.22(8)
N1 Ce1 Si5 132.07(8)
N2 Ce1 Si5 106.00(8)
Cl1 Ce1 Si5 85.22(3)
N3 Ce1 Si1 99.60(8)
N1 Ce1 Si1 26.24(8)
N2 Ce1 Si1 142.63(8)
Cl1 Ce1 Si1 79.61(3)
Si5 Ce1 Si1 111.27(3)
N1 Si1 C3 114.63(19)
N1 Si1 C2 112.48(17)
C3 Si1 C2 107.3(2)
N1 Si1 C1 110.83(17)
C3 Si1 C1 103.96(19)
C2 Si1 C1 107.1(2)
N1 Si1 Ce1 37.98(10)
C3 Si1 Ce1 138.24(15)
C2 Si1 Ce1 112.87(15)
C1 Si1 Ce1 75.12(13)
N1 Si2 C6 109.55(18)
N1 Si2 C5 112.6(2)
C6 Si2 C5 108.2(2)
N1 Si2 C4 115.1(2)
C6 Si2 C4 105.3(2)
C5 Si2 C4 105.6(2)
N2 Si3 C7 111.59(18)
N2 Si3 C9 109.81(17)
C7 Si3 C9 108.3(2)
N2 Si3 C8 115.74(19)
C7 Si3 C8 106.6(2)
C9 Si3 C8 104.3(2)
N2 Si4 C10 113.8(2)
N2 Si4 C12 113.33(19)
C10 Si4 C12 107.1(2)
N2 Si4 C11 110.3(2)
C10 Si4 C11 106.4(3)
C12 Si4 C11 105.4(3)
N3 Si5 C13 113.44(18)
N3 Si5 C15 113.74(19)
C13 Si5 C15 106.3(2)
N3 Si5 C14 109.23(17)
C13 Si5 C14 107.0(2)
C15 Si5 C14 106.8(2)
N3 Si5 Ce1 39.27(11)
C13 Si5 Ce1 110.04(15)
C15 Si5 Ce1 141.80(16)
C14 Si5 Ce1 73.54(13)
N3 Si6 C18 110.60(19)
N3 Si6 C16 112.35(19)
C18 Si6 C16 107.9(2)
N3 Si6 C17 114.78(19)
C18 Si6 C17 104.9(2)
C16 Si6 C17 105.8(2)
Si2 N1 Si1 124.34(18)
Si2 N1 Ce1 119.82(16)
Si1 N1 Ce1 115.77(15)
Si4 N2 Si3 121.06(18)
Si4 N2 Ce1 122.31(16)
Si3 N2 Ce1 116.62(15)
Si6 N3 Si5 122.39(18)
Si6 N3 Ce1 124.01(16)
Si5 N3 Ce1 113.51(15)
Cl3 C27 Cl2 111.9(3)
C25 N4 C21 108.6(3)
C25 N4 C23 111.1(3)
C21 N4 C23 108.6(3)
C25 N4 C19 109.1(3)
C21 N4 C19 111.2(3)
C23 N4 C19 108.3(3)
C20 C19 N4 115.1(3)
C22 C21 N4 115.2(4)
N4 C23 C24 114.9(3)
C26 C25 N4 115.1(3)

loop_
_geom_bond_atom_site_label_1
_geom_bond_atom_site_label_2
_geom_bond_distance
Ce1 N3 2.374(3)
Ce1 N1 2.382(3)
Ce1 N2 2.383(3)
Ce1 Cl1 2.7611(9)
Ce1 Si5 3.4394(11)
Ce1 Si1 3.4856(10)
Si1 N1 1.712(3)
Si1 C3 1.873(4)
Si1 C2 1.877(4)
Si1 C1 1.897(4)
Si2 N1 1.704(3)
Si2 C6 1.872(4)
Si2 C5 1.873(5)
Si2 C4 1.889(5)
Si3 N2 1.720(3)
Si3 C7 1.877(4)
Si3 C9 1.878(4)
Si3 C8 1.880(4)
Si4 N2 1.710(3)
Si4 C10 1.862(5)
Si4 C12 1.873(5)
Si4 C11 1.881(6)
Si5 N3 1.715(3)
Si5 C13 1.872(4)
Si5 C15 1.876(4)
Si5 C14 1.881(4)
Si6 N3 1.710(3)
Si6 C18 1.867(5)
Si6 C16 1.884(5)
Si6 C17 1.894(4)
Cl2 C27 1.761(5)
Cl3 C27 1.734(5)
N4 C25 1.517(5)
N4 C21 1.519(5)
N4 C23 1.520(4)
N4 C19 1.524(5)
C19 C20 1.507(6)
C21 C22 1.507(6)
C23 C24 1.521(5)
C25 C26 1.514(6)
